data_2232721
loop_
_publ_author_name
'de Souza, Marcus V. N.'
'Gon\,calves, Raoni S. B.'
'Wardell, James L.'
'Wardell, Solange M. S. V.'
'Tiekink, Edward R. T.'

_publ_section_title
;
 Benzyl
 2-{[2,8-bis(trifluoromethyl)quinolin-4-yl](hydroxy)methyl}piperidine-1-carboxylate
;
_journal_coeditor_code HB6498
_journal_issue 12
_journal_name_full 'Acta Crystallographica Section E'
_journal_page_first o3313
_journal_page_last o3314
_journal_paper_doi 10.1107/S1600536811047738
_journal_volume 67
_journal_year 2011
_chemical_formula_iupac 'C25 H22 F6 N2 O3'
_chemical_formula_moiety 'C25 H22 F6 N2 O3'
_chemical_formula_sum 'C25 H22 F6 N2 O3'
_chemical_formula_weight 512.45
_chemical_name_systematic
;
Benzyl 2-{[2,8-bis(trifluoromethyl)quinolin-4-yl](hydroxy)methyl}piperidine-1-
carboxylate
;
_space_group_IT_number 14
_symmetry_cell_setting monoclinic
_symmetry_space_group_name_Hall '-P 2yn'
_symmetry_space_group_name_H-M 'P 1 21/n 1'
_atom_sites_solution_hydrogens geom
_atom_sites_solution_primary direct
_atom_sites_solution_secondary difmap
_audit_creation_method SHELXL-97
_cell_angle_alpha 90.00
_cell_angle_beta 109.999(8)
_cell_angle_gamma 90.00
_cell_formula_units_Z 4
_cell_length_a 12.7793(5)
_cell_length_b 13.9970(7)
_cell_length_c 13.2188(9)
_cell_measurement_reflns_used 8584
_cell_measurement_temperature 100(2)
_cell_measurement_theta_max 27.5
_cell_measurement_theta_min 3.1
_cell_volume 2221.9(2)
_computing_cell_refinement '<i>CrystalClear-SM Expert</i> (Rigaku, 2011)'
_computing_data_collection '<i>CrystalClear-SM Expert</i> (Rigaku, 2011)'
_computing_data_reduction '<i>CrystalClear-SM Expert</i> (Rigaku, 2011)'
_computing_molecular_graphics 'ORTEP-3 (Farrugia, 1997) and DIAMOND (Brandenburg, 2006)'
_computing_publication_material 'publCIF (Westrip, 2010)'
_computing_structure_refinement 'SHELXL97 (Sheldrick, 2008)'
_computing_structure_solution 'SHELXS97 (Sheldrick, 2008)'
_diffrn_ambient_temperature 100(2)
_diffrn_detector_area_resol_mean 28.5714
_diffrn_measured_fraction_theta_full 0.993
_diffrn_measured_fraction_theta_max 0.993
_diffrn_measurement_device
;
AFC12 (Right): Kappa 3 circle
;
_diffrn_measurement_device_type
;
Rigaku Saturn724+
;
_diffrn_measurement_method 'profile data from \w-scans'
_diffrn_radiation_monochromator Confocal
_diffrn_radiation_source 'Rotating Anode'
_diffrn_radiation_type MoK\a
_diffrn_radiation_wavelength 0.71073
_diffrn_reflns_av_R_equivalents 0.0261
_diffrn_reflns_av_sigmaI/netI 0.0378
_diffrn_reflns_limit_h_max 16
_diffrn_reflns_limit_h_min -15
_diffrn_reflns_limit_k_max 18
_diffrn_reflns_limit_k_min -15
_diffrn_reflns_limit_l_max 17
_diffrn_reflns_limit_l_min -14
_diffrn_reflns_number 10271
_diffrn_reflns_theta_full 27.48
_diffrn_reflns_theta_max 27.48
_diffrn_reflns_theta_min 3.10
_exptl_absorpt_coefficient_mu 0.134
_exptl_absorpt_correction_T_max 1.000
_exptl_absorpt_correction_T_min 0.757
_exptl_absorpt_correction_type multi-scan
_exptl_absorpt_process_details '(<i>CrystalClear-SM Expert</i>; Rigaku, 2011)'
_exptl_crystal_colour colourless
_exptl_crystal_density_diffrn 1.532
_exptl_crystal_density_method 'not measured'
_exptl_crystal_description plate
_exptl_crystal_F_000 1056
_exptl_crystal_size_max 0.15
_exptl_crystal_size_mid 0.11
_exptl_crystal_size_min 0.04
_refine_diff_density_max 0.337
_refine_diff_density_min -0.316
_refine_ls_extinction_method none
_refine_ls_goodness_of_fit_ref 0.997
_refine_ls_hydrogen_treatment mixed
_refine_ls_matrix_type full
_refine_ls_number_parameters 328
_refine_ls_number_reflns 5060
_refine_ls_number_restraints 1
_refine_ls_restrained_S_all 0.997
_refine_ls_R_factor_all 0.0498
_refine_ls_R_factor_gt 0.0393
_refine_ls_shift/su_max 0.000
_refine_ls_shift/su_mean 0.000
_refine_ls_structure_factor_coef Fsqd
_refine_ls_weighting_details 'calc w=1/[\s^2^(Fo^2^)+(0.0549P)^2^+0.9076P] where P=(Fo^2^+2Fc^2^)/3'
_refine_ls_weighting_scheme calc
_refine_ls_wR_factor_gt 0.1011
_refine_ls_wR_factor_ref 0.1065
_reflns_number_gt 4132
_reflns_number_total 5060
_reflns_threshold_expression I>2\s(I)
_cod_data_source_file hb6498.cif
_cod_data_source_block I
_cod_original_sg_symbol_H-M 'P 21/n'
_cod_database_code 2232721
_cod_database_fobs_code 2232721

loop_
_symmetry_equiv_pos_as_xyz
'x, y, z'
'-x+1/2, y+1/2, -z+1/2'
'-x, -y, -z'
'x-1/2, -y-1/2, z-1/2'

loop_
_atom_site_type_symbol
_atom_site_label
_atom_site_fract_x
_atom_site_fract_y
_atom_site_fract_z
_atom_site_U_iso_or_equiv
_atom_site_adp_type
_atom_site_calc_flag
_atom_site_refinement_flags
_atom_site_occupancy
_atom_site_symmetry_multiplicity
F F1 0.06301(8) 0.63866(8) 0.42728(8) 0.0347(3) Uani d . 1 1
F F2 0.08200(10) 0.59309(10) 0.27995(8) 0.0472(3) Uani d . 1 1
F F3 0.00983(8) 0.49890(9) 0.36550(11) 0.0490(3) Uani d . 1 1
F F4 0.24269(7) 0.32103(7) 0.22775(7) 0.0244(2) Uani d . 1 1
F F5 0.40411(8) 0.31616(7) 0.21097(7) 0.0268(2) Uani d . 1 1
F F6 0.32339(7) 0.45128(7) 0.20711(7) 0.0223(2) Uani d . 1 1
O O1 0.34838(8) 0.58357(7) 0.75929(8) 0.0177(2) Uani d D 1 1
H H1o 0.3897(13) 0.6035(13) 0.8197(10) 0.026 Uiso d D 1 1
O O2 0.54803(8) 0.32514(8) 0.88013(8) 0.0172(2) Uani d . 1 1
O O3 0.53313(8) 0.33958(7) 1.04525(8) 0.0167(2) Uani d . 1 1
N N1 0.24628(9) 0.47056(9) 0.38278(9) 0.0148(2) Uani d . 1 1
N N2 0.40608(9) 0.40943(8) 0.89798(9) 0.0132(2) Uani d . 1 1
C C1 0.20188(11) 0.52274(10) 0.44060(11) 0.0157(3) Uani d . 1 1
C C2 0.24724(11) 0.53657(10) 0.55218(11) 0.0153(3) Uani d . 1 1
H H2 0.2115 0.5773 0.5879 0.018 Uiso calc R 1 1
C C3 0.34448(11) 0.49011(10) 0.60906(11) 0.0135(3) Uani d . 1 1
C C4 0.39716(11) 0.43306(10) 0.55111(11) 0.0131(3) Uani d . 1 1
C C5 0.49874(11) 0.38293(10) 0.60028(11) 0.0156(3) Uani d . 1 1
H H5 0.5336 0.3848 0.6763 0.019 Uiso calc R 1 1
C C6 0.54664(12) 0.33218(11) 0.53960(12) 0.0184(3) Uani d . 1 1
H H6 0.6149 0.2997 0.5737 0.022 Uiso calc R 1 1
C C7 0.49589(12) 0.32732(10) 0.42648(12) 0.0178(3) Uani d . 1 1
H H7 0.5305 0.2920 0.3852 0.021 Uiso calc R 1 1
C C8 0.39727(11) 0.37307(10) 0.37610(11) 0.0148(3) Uani d . 1 1
C C9 0.34484(11) 0.42711(10) 0.43713(11) 0.0132(3) Uani d . 1 1
C C10 0.08955(13) 0.56455(12) 0.37809(12) 0.0234(3) Uani d . 1 1
C C11 0.34203(12) 0.36577(11) 0.25637(12) 0.0188(3) Uani d . 1 1
C C12 0.38962(11) 0.49779(10) 0.73029(11) 0.0136(3) Uani d . 1 1
H H12 0.4728 0.5004 0.7553 0.016 Uiso calc R 1 1
C C13 0.35295(11) 0.40908(10) 0.77995(11) 0.0130(3) Uani d . 1 1
H H13 0.3785 0.3507 0.7515 0.016 Uiso calc R 1 1
C C14 0.33521(11) 0.43906(11) 0.95997(11) 0.0162(3) Uani d . 1 1
H H14A 0.3039 0.5032 0.9361 0.019 Uiso calc R 1 1
H H14B 0.3805 0.4427 1.0374 0.019 Uiso calc R 1 1
C C15 0.24059(12) 0.36724(12) 0.94326(12) 0.0207(3) Uani d . 1 1
H H15A 0.1786 0.3981 0.9598 0.025 Uiso calc R 1 1
H H15B 0.2674 0.3127 0.9931 0.025 Uiso calc R 1 1
C C16 0.19855(12) 0.33083(11) 0.82632(12) 0.0200(3) Uani d . 1 1
H H16A 0.2337 0.2685 0.8226 0.024 Uiso calc R 1 1
H H16B 0.1169 0.3212 0.8024 0.024 Uiso calc R 1 1
C C17 0.22634(11) 0.40230(10) 0.75142(12) 0.0159(3) Uani d . 1 1
H H17A 0.1959 0.4659 0.7589 0.019 Uiso calc R 1 1
H H17B 0.1916 0.3814 0.6757 0.019 Uiso calc R 1 1
C C18 0.49755(11) 0.35697(10) 0.94887(11) 0.0132(3) Uani d . 1 1
C C19 0.63991(11) 0.25860(11) 0.92685(12) 0.0184(3) Uani d . 1 1
H H19A 0.6503 0.2196 0.8686 0.022 Uiso calc R 1 1
H H19B 0.6203 0.2148 0.9764 0.022 Uiso calc R 1 1
C C20 0.74791(12) 0.30819(10) 0.98754(12) 0.0171(3) Uani d . 1 1
C C21 0.80837(13) 0.35436(11) 0.93193(13) 0.0226(3) Uani d . 1 1
H H21 0.7803 0.3564 0.8555 0.027 Uiso calc R 1 1
C C22 0.90963(13) 0.39735(12) 0.98804(15) 0.0272(4) Uani d . 1 1
H H22 0.9506 0.4285 0.9498 0.033 Uiso calc R 1 1
C C23 0.95114(13) 0.39495(12) 1.09955(15) 0.0285(4) Uani d . 1 1
H H23 1.0207 0.4240 1.1376 0.034 Uiso calc R 1 1
C C24 0.89110(13) 0.35018(11) 1.15538(14) 0.0250(3) Uani d . 1 1
H H24 0.9191 0.3489 1.2318 0.030 Uiso calc R 1 1
C C25 0.78982(12) 0.30711(11) 1.09960(12) 0.0198(3) Uani d . 1 1
H H25 0.7487 0.2766 1.1383 0.024 Uiso calc R 1 1

loop_
_atom_site_aniso_label
_atom_site_aniso_U_11
_atom_site_aniso_U_22
_atom_site_aniso_U_33
_atom_site_aniso_U_12
_atom_site_aniso_U_13
_atom_site_aniso_U_23
F1 0.0323(5) 0.0394(6) 0.0246(5) 0.0208(5) -0.0003(4) -0.0068(5)
F2 0.0495(7) 0.0708(9) 0.0172(5) 0.0375(6) 0.0061(5) 0.0128(5)
F3 0.0158(5) 0.0440(7) 0.0709(9) 0.0006(4) -0.0062(5) -0.0050(6)
F4 0.0241(4) 0.0307(5) 0.0174(5) -0.0109(4) 0.0059(4) -0.0066(4)
F5 0.0312(5) 0.0347(5) 0.0181(5) 0.0039(4) 0.0130(4) -0.0075(4)
F6 0.0283(5) 0.0250(5) 0.0139(4) -0.0012(4) 0.0079(4) 0.0029(4)
O1 0.0231(5) 0.0152(5) 0.0116(5) 0.0010(4) 0.0020(4) -0.0035(4)
O2 0.0150(5) 0.0235(5) 0.0129(5) 0.0064(4) 0.0045(4) -0.0003(4)
O3 0.0198(5) 0.0188(5) 0.0097(5) 0.0005(4) 0.0025(4) 0.0007(4)
N1 0.0155(5) 0.0164(6) 0.0118(6) -0.0008(4) 0.0040(4) 0.0003(5)
N2 0.0146(5) 0.0171(6) 0.0077(5) 0.0022(4) 0.0038(4) -0.0003(4)
C1 0.0152(6) 0.0168(7) 0.0136(7) -0.0004(5) 0.0031(5) 0.0007(5)
C2 0.0162(6) 0.0167(7) 0.0130(7) 0.0004(5) 0.0049(5) -0.0013(5)
C3 0.0148(6) 0.0139(7) 0.0117(7) -0.0034(5) 0.0043(5) -0.0001(5)
C4 0.0145(6) 0.0133(6) 0.0119(6) -0.0017(5) 0.0052(5) 0.0007(5)
C5 0.0155(6) 0.0172(7) 0.0126(7) -0.0006(5) 0.0030(5) 0.0026(5)
C6 0.0156(6) 0.0181(7) 0.0215(8) 0.0023(5) 0.0062(6) 0.0019(6)
C7 0.0204(7) 0.0160(7) 0.0204(8) 0.0000(6) 0.0111(6) -0.0014(6)
C8 0.0172(6) 0.0142(6) 0.0139(7) -0.0040(5) 0.0064(5) -0.0021(5)
C9 0.0144(6) 0.0127(6) 0.0129(7) -0.0025(5) 0.0052(5) -0.0002(5)
C10 0.0222(7) 0.0291(8) 0.0149(7) 0.0065(6) 0.0012(6) -0.0028(6)
C11 0.0207(7) 0.0223(8) 0.0156(7) -0.0029(6) 0.0090(6) -0.0037(6)
C12 0.0135(6) 0.0155(7) 0.0105(7) -0.0001(5) 0.0027(5) -0.0003(5)
C13 0.0140(6) 0.0148(6) 0.0093(6) 0.0000(5) 0.0028(5) -0.0010(5)
C14 0.0183(6) 0.0189(7) 0.0135(7) 0.0029(5) 0.0082(5) -0.0010(5)
C15 0.0205(7) 0.0251(8) 0.0199(8) 0.0012(6) 0.0112(6) 0.0025(6)
C16 0.0173(7) 0.0222(8) 0.0201(8) -0.0037(6) 0.0059(6) 0.0029(6)
C17 0.0133(6) 0.0187(7) 0.0144(7) -0.0003(5) 0.0032(5) 0.0014(5)
C18 0.0155(6) 0.0131(6) 0.0109(7) -0.0017(5) 0.0044(5) -0.0012(5)
C19 0.0181(7) 0.0172(7) 0.0179(7) 0.0052(6) 0.0037(5) -0.0020(6)
C20 0.0164(6) 0.0132(7) 0.0200(8) 0.0056(5) 0.0040(5) -0.0013(6)
C21 0.0261(8) 0.0201(8) 0.0214(8) 0.0027(6) 0.0080(6) -0.0016(6)
C22 0.0260(8) 0.0214(8) 0.0367(10) -0.0043(6) 0.0140(7) -0.0027(7)
C23 0.0211(7) 0.0214(8) 0.0376(10) -0.0011(6) 0.0031(7) -0.0067(7)
C24 0.0252(8) 0.0205(8) 0.0217(8) 0.0053(6) -0.0017(6) -0.0021(6)
C25 0.0204(7) 0.0179(7) 0.0187(8) 0.0051(6) 0.0034(6) 0.0019(6)

loop_
_atom_type_symbol
_atom_type_description
_atom_type_scat_dispersion_real
_atom_type_scat_dispersion_imag
_atom_type_scat_source
C C 0.0033 0.0016 'International Tables Vol C Tables 4.2.6.8 and 6.1.1.4'
H H 0.0000 0.0000 'International Tables Vol C Tables 4.2.6.8 and 6.1.1.4'
F F 0.0171 0.0103 'International Tables Vol C Tables 4.2.6.8 and 6.1.1.4'
N N 0.0061 0.0033 'International Tables Vol C Tables 4.2.6.8 and 6.1.1.4'
O O 0.0106 0.0060 'International Tables Vol C Tables 4.2.6.8 and 6.1.1.4'

loop_
_geom_angle_atom_site_label_1
_geom_angle_atom_site_label_2
_geom_angle_atom_site_label_3
_geom_angle
C12 O1 H1O 111.6(13)
C18 O2 C19 115.08(11)
C1 N1 C9 116.48(12)
C18 N2 C13 122.22(11)
C18 N2 C14 117.92(11)
C13 N2 C14 116.21(11)
N1 C1 C2 125.58(13)
N1 C1 C10 114.54(12)
C2 C1 C10 119.77(12)
C3 C2 C1 118.75(13)
C3 C2 H2 120.6
C1 C2 H2 120.6
C2 C3 C4 118.39(12)
C2 C3 C12 119.48(12)
C4 C3 C12 122.08(12)
C3 C4 C5 123.78(13)
C3 C4 C9 117.62(12)
C5 C4 C9 118.60(12)
C6 C5 C4 120.76(13)
C6 C5 H5 119.6
C4 C5 H5 119.6
C5 C6 C7 120.77(13)
C5 C6 H6 119.6
C7 C6 H6 119.6
C8 C7 C6 120.40(13)
C8 C7 H7 119.8
C6 C7 H7 119.8
C7 C8 C9 120.34(13)
C7 C8 C11 120.33(13)
C9 C8 C11 119.31(12)
N1 C9 C4 123.10(12)
N1 C9 C8 117.80(12)
C4 C9 C8 119.10(12)
F2 C10 F1 107.32(14)
F2 C10 F3 106.66(14)
F1 C10 F3 106.61(13)
F2 C10 C1 112.90(13)
F1 C10 C1 112.91(12)
F3 C10 C1 110.05(13)
F5 C11 F6 106.16(11)
F5 C11 F4 106.16(12)
F6 C11 F4 106.48(12)
F5 C11 C8 111.76(12)
F6 C11 C8 113.08(12)
F4 C11 C8 112.69(11)
O1 C12 C3 107.77(11)
O1 C12 C13 111.73(11)
C3 C12 C13 109.35(11)
O1 C12 H12 109.3
C3 C12 H12 109.3
C13 C12 H12 109.3
N2 C13 C17 109.02(10)
N2 C13 C12 110.44(11)
C17 C13 C12 113.07(11)
N2 C13 H13 108.1
C17 C13 H13 108.1
C12 C13 H13 108.1
N2 C14 C15 109.92(11)
N2 C14 H14A 109.7
C15 C14 H14A 109.7
N2 C14 H14B 109.7
C15 C14 H14B 109.7
H14A C14 H14B 108.2
C14 C15 C16 110.48(11)
C14 C15 H15A 109.6
C16 C15 H15A 109.6
C14 C15 H15B 109.6
C16 C15 H15B 109.6
H15A C15 H15B 108.1
C17 C16 C15 110.75(12)
C17 C16 H16A 109.5
C15 C16 H16A 109.5
C17 C16 H16B 109.5
C15 C16 H16B 109.5
H16A C16 H16B 108.1
C16 C17 C13 109.86(11)
C16 C17 H17A 109.7
C13 C17 H17A 109.7
C16 C17 H17B 109.7
C13 C17 H17B 109.7
H17A C17 H17B 108.2
O3 C18 N2 125.34(12)
O3 C18 O2 122.70(12)
N2 C18 O2 111.96(11)
O2 C19 C20 112.88(12)
O2 C19 H19A 109.0
C20 C19 H19A 109.0
O2 C19 H19B 109.0
C20 C19 H19B 109.0
H19A C19 H19B 107.8
C21 C20 C25 119.02(14)
C21 C20 C19 120.30(14)
C25 C20 C19 120.68(13)
C22 C21 C20 120.15(15)
C22 C21 H21 119.9
C20 C21 H21 119.9
C23 C22 C21 120.35(15)
C23 C22 H22 119.8
C21 C22 H22 119.8
C24 C23 C22 119.87(15)
C24 C23 H23 120.1
C22 C23 H23 120.1
C23 C24 C25 119.97(15)
C23 C24 H24 120.0
C25 C24 H24 120.0
C24 C25 C20 120.64(14)
C24 C25 H25 119.7
C20 C25 H25 119.7

loop_
_geom_bond_atom_site_label_1
_geom_bond_atom_site_label_2
_geom_bond_distance
F1 C10 1.3284(19)
F2 C10 1.3289(19)
F3 C10 1.339(2)
F4 C11 1.3485(17)
F5 C11 1.3407(16)
F6 C11 1.3443(18)
O1 C12 1.4159(17)
O1 H1O 0.840(9)
O2 C18 1.3570(16)
O2 C19 1.4600(16)
O3 C18 1.2218(17)
N1 C1 1.3176(18)
N1 C9 1.3615(17)
N2 C18 1.3492(17)
N2 C13 1.4733(17)
N2 C14 1.4736(16)
C1 C2 1.402(2)
C1 C10 1.508(2)
C2 C3 1.3760(19)
C2 H2 0.9500
C3 C4 1.4250(19)
C3 C12 1.5100(19)
C4 C5 1.4223(19)
C4 C9 1.4266(19)
C5 C6 1.363(2)
C5 H5 0.9500
C6 C7 1.413(2)
C6 H6 0.9500
C7 C8 1.367(2)
C7 H7 0.9500
C8 C9 1.4288(19)
C8 C11 1.500(2)
C12 C13 1.5500(19)
C12 H12 1.0000
C13 C17 1.5335(18)
C13 H13 1.0000
C14 C15 1.529(2)
C14 H14A 0.9900
C14 H14B 0.9900
C15 C16 1.539(2)
C15 H15A 0.9900
C15 H15B 0.9900
C16 C17 1.532(2)
C16 H16A 0.9900
C16 H16B 0.9900
C17 H17A 0.9900
C17 H17B 0.9900
C19 C20 1.508(2)
C19 H19A 0.9900
C19 H19B 0.9900
C20 C21 1.394(2)
C20 C25 1.392(2)
C21 C22 1.389(2)
C21 H21 0.9500
C22 C23 1.386(3)
C22 H22 0.9500
C23 C24 1.383(2)
C23 H23 0.9500
C24 C25 1.389(2)
C24 H24 0.9500
C25 H25 0.9500

loop_
_geom_hbond_atom_site_label_D
_geom_hbond_atom_site_label_H
_geom_hbond_atom_site_label_A
_geom_hbond_site_symmetry_A
_geom_hbond_distance_DH
_geom_hbond_distance_HA
_geom_hbond_distance_DA
_geom_hbond_angle_DHA
O1 H1o O3 3_667 0.840(14) 1.895(14) 2.7294(14) 172.1(17)

loop_
_geom_torsion_atom_site_label_1
_geom_torsion_atom_site_label_2
_geom_torsion_atom_site_label_3
_geom_torsion_atom_site_label_4
_geom_torsion
C9 N1 C1 C2 -0.3(2)
C9 N1 C1 C10 -176.49(12)
N1 C1 C2 C3 -2.3(2)
C10 C1 C2 C3 173.71(13)
C1 C2 C3 C4 2.6(2)
C1 C2 C3 C12 -175.10(12)
C2 C3 C4 C5 178.88(13)
C12 C3 C4 C5 -3.5(2)
C2 C3 C4 C9 -0.51(19)
C12 C3 C4 C9 177.10(12)
C3 C4 C5 C6 -177.76(13)
C9 C4 C5 C6 1.6(2)
C4 C5 C6 C7 -0.7(2)
C5 C6 C7 C8 -0.4(2)
C6 C7 C8 C9 0.6(2)
C6 C7 C8 C11 -178.42(13)
C1 N1 C9 C4 2.5(2)
C1 N1 C9 C8 -177.60(12)
C3 C4 C9 N1 -2.2(2)
C5 C4 C9 N1 178.41(12)
C3 C4 C9 C8 177.97(12)
C5 C4 C9 C8 -1.45(19)
C7 C8 C9 N1 -179.50(13)
C11 C8 C9 N1 -0.48(19)
C7 C8 C9 C4 0.4(2)
C11 C8 C9 C4 179.39(12)
N1 C1 C10 F2 -38.11(19)
C2 C1 C10 F2 145.43(15)
N1 C1 C10 F1 -160.08(13)
C2 C1 C10 F1 23.5(2)
N1 C1 C10 F3 80.93(17)
C2 C1 C10 F3 -95.52(16)
C7 C8 C11 F5 -3.62(19)
C9 C8 C11 F5 177.36(12)
C7 C8 C11 F6 -123.34(14)
C9 C8 C11 F6 57.64(16)
C7 C8 C11 F4 115.84(14)
C9 C8 C11 F4 -63.18(18)
C2 C3 C12 O1 -24.67(16)
C4 C3 C12 O1 157.75(12)
C2 C3 C12 C13 96.96(15)
C4 C3 C12 C13 -80.62(15)
C18 N2 C13 C17 136.12(13)
C14 N2 C13 C17 -21.86(16)
C18 N2 C13 C12 -99.08(14)
C14 N2 C13 C12 102.94(13)
O1 C12 C13 N2 -67.05(13)
C3 C12 C13 N2 173.73(10)
O1 C12 C13 C17 55.41(15)
C3 C12 C13 C17 -63.81(14)
C18 N2 C14 C15 -94.29(15)
C13 N2 C14 C15 64.67(15)
N2 C14 C15 C16 -37.26(16)
C14 C15 C16 C17 -23.02(16)
C15 C16 C17 C13 65.54(15)
N2 C13 C17 C16 -41.29(15)
C12 C13 C17 C16 -164.53(12)
C13 N2 C18 O3 -165.29(13)
C14 N2 C18 O3 -7.7(2)
C13 N2 C18 O2 15.20(18)
C14 N2 C18 O2 172.82(11)
C19 O2 C18 O3 7.38(19)
C19 O2 C18 N2 -173.10(11)
C18 O2 C19 C20 -82.15(15)
O2 C19 C20 C21 -75.11(16)
O2 C19 C20 C25 106.09(15)
C25 C20 C21 C22 0.9(2)
C19 C20 C21 C22 -177.93(14)
C20 C21 C22 C23 -0.2(2)
C21 C22 C23 C24 -0.5(2)
C22 C23 C24 C25 0.5(2)
C23 C24 C25 C20 0.2(2)
C21 C20 C25 C24 -0.9(2)
C19 C20 C25 C24 177.91(13)
